data_7208578
loop_
_publ_author_name
'Martins, Felipe T.'
'de abreu, Polyana J.'
'Azarias, Lilian C.'
'Villis, Paulo C. M.'
'de Campos Melo, Ariane C.'
'Ellena, Javier'
'Doriguetto, Ant\^onio C.'

_publ_section_title
;
 Form III-like conformation and Form I-like packing in a chloroform
 channel solvate of the diuretic drug chlortalidone
;
_journal_issue 19
_journal_name_full CrystEngComm
_journal_page_first 6173
_journal_paper_doi 10.1039/c2ce25766a
_journal_volume 14
_journal_year 2012
_chemical_formula_moiety '4(C14 H11 Cl N2 O4 S), C H Cl3'
_chemical_formula_sum 'C57 H45 Cl7 N8 O16 S4'
_chemical_formula_weight 1474.44
_chemical_name_common 'chlortalidone Form IV'
_chemical_name_systematic
;
2-chloro-5-(1-hydroxy-3-oxo-1-isoindolinyl)
benzenesulfonamide chloroform solvate
;
_space_group_IT_number 2
_symmetry_cell_setting triclinic
_symmetry_space_group_name_Hall '-P 1'
_symmetry_space_group_name_H-M 'P -1'
_atom_sites_solution_hydrogens geom
_atom_sites_solution_primary direct
_atom_sites_solution_secondary difmap
_audit_creation_method SHELXL-97
_cell_angle_alpha 72.48(2)
_cell_angle_beta 87.107(16)
_cell_angle_gamma 86.201(17)
_cell_formula_units_Z 1
_cell_length_a 7.763(2)
_cell_length_b 12.938(5)
_cell_length_c 17.221(7)
_cell_measurement_reflns_used 8815
_cell_measurement_temperature 298(2)
_cell_measurement_theta_max 25.35
_cell_measurement_theta_min 2.91
_cell_volume 1644.9(10)
_computing_cell_refinement 'HKL Scalepack (Otwinowski & Minor 1997)'
_computing_data_collection 'Collect (Bruker AXS BV, 1997-2004)'
_computing_data_reduction 'HKL Denzo and Scalepack (Otwinowski & Minor 1997)'
_computing_molecular_graphics 'Ortep-3 for Windows (Farrugia, 1997)'
_computing_publication_material 'WinGX publication routines (Farrugia, 1999)'
_computing_structure_refinement 'SHELXL-97 (Sheldrick, 2008)'
_diffrn_ambient_temperature 298(2)
_diffrn_measured_fraction_theta_full 0.988
_diffrn_measured_fraction_theta_max 0.988
_diffrn_measurement_device '95mm CCD camera on \k-goniostat'
_diffrn_measurement_device_type KappaCCD
_diffrn_measurement_method 'CCD rotation images, thick slices'
_diffrn_radiation_monochromator graphite
_diffrn_radiation_source 'fine-focus sealed tube'
_diffrn_radiation_type MoK\a
_diffrn_radiation_wavelength 0.71073
_diffrn_reflns_av_R_equivalents 0.0763
_diffrn_reflns_av_sigmaI/netI 0.1216
_diffrn_reflns_limit_h_max 9
_diffrn_reflns_limit_h_min -9
_diffrn_reflns_limit_k_max 15
_diffrn_reflns_limit_k_min -15
_diffrn_reflns_limit_l_max 20
_diffrn_reflns_limit_l_min -18
_diffrn_reflns_number 10306
_diffrn_reflns_theta_full 24.82
_diffrn_reflns_theta_max 24.82
_diffrn_reflns_theta_min 2.94
_exptl_absorpt_coefficient_mu 0.501
_exptl_absorpt_correction_type none
_exptl_crystal_colour colourless
_exptl_crystal_density_diffrn 1.488
_exptl_crystal_density_method 'not measured'
_exptl_crystal_description needle
_exptl_crystal_F_000 754
_exptl_crystal_size_max 0.381
_exptl_crystal_size_mid 0.040
_exptl_crystal_size_min 0.022
_refine_diff_density_max 0.301
_refine_diff_density_min -0.226
_refine_diff_density_rms 0.049
_refine_ls_extinction_method none
_refine_ls_goodness_of_fit_ref 1.040
_refine_ls_hydrogen_treatment constr
_refine_ls_matrix_type full
_refine_ls_number_parameters 435
_refine_ls_number_reflns 5611
_refine_ls_number_restraints 1
_refine_ls_restrained_S_all 1.049
_refine_ls_R_factor_all 0.1793
_refine_ls_R_factor_gt 0.0659
_refine_ls_shift/su_max 0.003
_refine_ls_shift/su_mean 0.000
_refine_ls_structure_factor_coef Fsqd
_refine_ls_weighting_details 'calc w=1/[\s^2^(Fo^2^)+(0.0406P)^2^+0.0000P] where P=(Fo^2^+2Fc^2^)/3'
_refine_ls_weighting_scheme calc
_refine_ls_wR_factor_gt 0.1306
_refine_ls_wR_factor_ref 0.1536
_reflns_number_gt 2181
_reflns_number_total 5611
_reflns_threshold_expression >2\s(I)
_cod_data_source_file c2ce25766a.txt
_cod_data_source_block CTDFormIV
_cod_database_code 7208578

loop_
_symmetry_equiv_pos_as_xyz
'x, y, z'
'-x, -y, -z'

loop_
_atom_site_label
_atom_site_type_symbol
_atom_site_fract_x
_atom_site_fract_y
_atom_site_fract_z
_atom_site_U_iso_or_equiv
_atom_site_adp_type
_atom_site_occupancy
_atom_site_symmetry_multiplicity
_atom_site_calc_flag
_atom_site_refinement_flags
_atom_site_disorder_assembly
_atom_site_disorder_group
S1A S 0.49065(19) 0.44135(15) 0.35336(9) 0.0929(6) Uani 1 1 d . . .
Cl1A Cl 0.07765(17) 0.49704(15) 0.31321(10) 0.1179(7) Uani 1 1 d . . .
Cl1B Cl -0.43248(18) 0.26363(14) 0.58092(11) 0.1211(7) Uani 1 1 d . . .
S1B S -0.0239(2) 0.28697(19) 0.52375(11) 0.1274(8) Uani 1 1 d . . .
O2A O 0.7781(4) 0.7251(3) 0.1132(2) 0.0851(11) Uani 1 1 d . . .
H2A H 0.8472 0.7631 0.0814 0.128 Uiso 1 1 calc R . .
O1B O 0.0082(4) -0.1441(3) 1.0107(2) 0.0823(11) Uani 1 1 d . . .
O1A O 0.5036(4) 0.9635(3) -0.0925(2) 0.0825(11) Uani 1 1 d . . .
O2B O 0.2751(4) 0.0549(3) 0.7860(2) 0.0915(12) Uani 1 1 d . . .
H2B H 0.3481 0.0178 0.8167 0.137 Uiso 1 1 calc R . .
O3A O 0.6697(4) 0.4557(3) 0.3546(2) 0.1178(16) Uani 1 1 d . . .
N1A N 0.5661(5) 0.8495(3) 0.0347(3) 0.0728(12) Uani 1 1 d . . .
H1A H 0.5493 0.8969 0.0606 0.087 Uiso 1 1 calc R . .
N1B N 0.0663(5) -0.0081(4) 0.8930(3) 0.0749(12) Uani 1 1 d . . .
H1B H 0.0515 0.0444 0.9140 0.090 Uiso 1 1 calc R . .
O4A O 0.4389(6) 0.3372(4) 0.3475(3) 0.1307(16) Uani 1 1 d . . .
O3B O 0.1613(4) 0.2809(4) 0.5249(2) 0.1250(17) Uani 1 1 d . . .
C3A C 0.5874(6) 0.7731(5) -0.0671(4) 0.0729(15) Uani 1 1 d . . .
C3B C 0.0803(6) -0.1784(5) 0.8809(4) 0.0713(15) Uani 1 1 d . . .
C8A C 0.6271(6) 0.6917(5) 0.0021(3) 0.0733(15) Uani 1 1 d . . .
C2A C 0.5471(6) 0.8740(5) -0.0464(3) 0.0696(15) Uani 1 1 d . . .
C1A C 0.6182(6) 0.7346(4) 0.0756(3) 0.0690(14) Uani 1 1 d . . .
C8B C 0.1196(6) -0.1092(5) 0.8043(4) 0.0784(16) Uani 1 1 d . . .
C10B C 0.0281(6) 0.1475(4) 0.6759(3) 0.0794(16) Uani 1 1 d . . .
H10B H 0.1447 0.1540 0.6612 0.095 Uiso 1 1 calc R . .
C11A C 0.4143(6) 0.5449(4) 0.2665(3) 0.0737(15) Uani 1 1 d . . .
C10A C 0.5353(6) 0.6020(4) 0.2111(3) 0.0734(15) Uani 1 1 d . . .
H10A H 0.6523 0.5875 0.2214 0.088 Uiso 1 1 calc R . .
O4B O -0.0966(7) 0.2401(5) 0.4609(3) 0.167(2) Uani 1 1 d . . .
C9A C 0.4847(6) 0.6799(4) 0.1410(3) 0.0693(14) Uani 1 1 d . . .
C7A C 0.6738(7) 0.5890(6) -0.0005(4) 0.0962(19) Uani 1 1 d . . .
H7A H 0.7019 0.5337 0.0465 0.115 Uiso 1 1 calc R . .
C1B C 0.1141(6) 0.0084(5) 0.8066(3) 0.0765(16) Uani 1 1 d . . .
C4A C 0.5909(7) 0.7557(6) -0.1425(4) 0.0981(19) Uani 1 1 d . . .
H4A H 0.5615 0.8117 -0.1889 0.118 Uiso 1 1 calc R . .
C2B C 0.0475(6) -0.1130(5) 0.9364(4) 0.0747(16) Uani 1 1 d . . .
C11B C -0.0948(6) 0.2073(4) 0.6208(3) 0.0838(17) Uani 1 1 d . . .
C9B C -0.0188(6) 0.0794(4) 0.7513(3) 0.0733(15) Uani 1 1 d . . .
N2B N -0.1025(5) 0.4030(4) 0.5102(3) 0.1151(19) Uani 1 1 d . . .
C7B C 0.1532(8) -0.1494(7) 0.7393(4) 0.105(2) Uani 1 1 d . . .
H7B H 0.1769 -0.1034 0.6873 0.126 Uiso 1 1 calc R . .
N2A N 0.3978(5) 0.4624(4) 0.4321(2) 0.0977(16) Uani 1 1 d . . .
C14B C -0.1925(7) 0.0732(5) 0.7734(3) 0.0934(19) Uani 1 1 d . . .
H14B H -0.2261 0.0285 0.8244 0.112 Uiso 1 1 calc R . .
C4B C 0.0795(7) -0.2890(6) 0.8956(4) 0.0957(19) Uani 1 1 d . . .
H4B H 0.0558 -0.3350 0.9476 0.115 Uiso 1 1 calc R . .
C13B C -0.3166(7) 0.1322(5) 0.7211(4) 0.100(2) Uani 1 1 d . . .
H13B H -0.4327 0.1283 0.7373 0.120 Uiso 1 1 calc R . .
C14A C 0.3103(7) 0.7034(4) 0.1262(3) 0.0834(17) Uani 1 1 d . . .
H14A H 0.2758 0.7560 0.0788 0.100 Uiso 1 1 calc R . .
C12B C -0.2692(6) 0.1960(4) 0.6459(3) 0.0850(17) Uani 1 1 d . . .
C13A C 0.1886(7) 0.6493(5) 0.1814(3) 0.0894(18) Uani 1 1 d . . .
H13A H 0.0719 0.6675 0.1721 0.107 Uiso 1 1 calc R . .
C12A C 0.2377(6) 0.5681(4) 0.2505(3) 0.0803(16) Uani 1 1 d . . .
C5A C 0.6393(8) 0.6529(8) -0.1471(5) 0.111(2) Uani 1 1 d . . .
H5A H 0.6458 0.6398 -0.1975 0.133 Uiso 1 1 calc R . .
C6A C 0.6779(8) 0.5696(6) -0.0775(6) 0.113(2) Uani 1 1 d . . .
H6A H 0.7068 0.5002 -0.0810 0.136 Uiso 1 1 calc R . .
C6B C 0.1507(8) -0.2604(8) 0.7539(5) 0.119(2) Uani 1 1 d . . .
H6B H 0.1735 -0.2897 0.7111 0.143 Uiso 1 1 calc R . .
C5B C 0.1147(8) -0.3285(6) 0.8312(6) 0.109(2) Uani 1 1 d . . .
H5B H 0.1146 -0.4030 0.8394 0.131 Uiso 1 1 calc R . .
Cl1S Cl 0.2129(14) 0.1007(8) 0.3725(7) 0.363(6) Uani 0.50 1 d PD A -1
Cl2S Cl 0.271(2) 0.0124(8) 0.5199(7) 0.510(13) Uani 0.50 1 d PD A -1
Cl3S Cl 0.5255(15) 0.0449(8) 0.4038(8) 0.391(8) Uani 0.50 1 d P A -1
C1S C 0.361(3) 0.076(2) 0.4458(14) 0.288(16) Uani 0.50 1 d P A -1
H1S H 0.3795 0.1467 0.4538 0.345 Uiso 0.50 1 calc PR A -1
H2BA H 0.4027 0.5139 0.4525 0.345 Uiso 1 1 d R . .
H2CA H 0.3037 0.4185 0.4515 0.345 Uiso 1 1 d R . .
H2BB H -0.0717 0.4157 0.5517 0.345 Uiso 1 1 d R . .
H2CB H -0.1601 0.4418 0.4708 0.345 Uiso 1 1 d R . .

loop_
_atom_site_aniso_label
_atom_site_aniso_U_11
_atom_site_aniso_U_22
_atom_site_aniso_U_33
_atom_site_aniso_U_23
_atom_site_aniso_U_13
_atom_site_aniso_U_12
S1A 0.0751(10) 0.0987(14) 0.0810(11) 0.0079(9) -0.0012(8) 0.0009(9)
Cl1A 0.0729(9) 0.1541(16) 0.0995(12) 0.0065(11) 0.0015(8) -0.0258(9)
Cl1B 0.0747(9) 0.1321(15) 0.1219(14) 0.0172(11) -0.0221(8) -0.0038(9)
S1B 0.0789(11) 0.168(2) 0.0883(13) 0.0326(13) -0.0029(9) -0.0062(12)
O2A 0.068(2) 0.086(3) 0.083(3) 0.005(2) -0.0119(19) -0.0093(19)
O1B 0.081(2) 0.086(3) 0.068(3) -0.004(2) -0.0026(19) -0.0108(19)
O1A 0.088(2) 0.071(3) 0.074(3) 0.002(2) -0.0089(19) -0.004(2)
O2B 0.065(2) 0.109(3) 0.079(3) 0.006(2) -0.0063(18) -0.013(2)
O3A 0.063(2) 0.148(4) 0.102(3) 0.023(3) -0.012(2) 0.002(2)
N1A 0.085(3) 0.058(3) 0.069(3) -0.010(2) -0.005(2) -0.002(2)
N1B 0.082(3) 0.070(3) 0.068(3) -0.012(3) -0.003(2) -0.008(2)
O4A 0.179(4) 0.074(3) 0.124(4) -0.004(3) -0.013(3) -0.015(3)
O3B 0.070(2) 0.164(4) 0.094(3) 0.030(3) 0.010(2) -0.002(2)
C3A 0.079(3) 0.080(5) 0.058(4) -0.016(4) -0.004(3) -0.014(3)
C3B 0.069(3) 0.065(4) 0.079(4) -0.019(4) -0.005(3) -0.004(3)
C8A 0.064(3) 0.072(5) 0.078(4) -0.014(4) 0.003(3) 0.000(3)
C2A 0.066(3) 0.072(5) 0.065(4) -0.010(4) -0.005(3) -0.014(3)
C1A 0.069(3) 0.059(4) 0.071(4) -0.007(3) -0.007(3) 0.001(3)
C8B 0.064(3) 0.092(5) 0.074(4) -0.017(4) -0.010(3) 0.001(3)
C10B 0.059(3) 0.095(4) 0.072(4) -0.007(3) 0.002(3) -0.008(3)
C11A 0.070(3) 0.074(4) 0.067(4) -0.006(3) -0.005(3) -0.002(3)
C10A 0.064(3) 0.074(4) 0.071(4) -0.004(3) -0.006(3) 0.000(3)
O4B 0.151(4) 0.255(7) 0.090(4) -0.042(4) -0.021(3) -0.009(4)
C9A 0.061(3) 0.075(4) 0.063(4) -0.009(3) 0.000(3) 0.000(3)
C7A 0.093(4) 0.076(5) 0.108(6) -0.011(4) 0.004(4) 0.000(4)
C1B 0.068(3) 0.086(5) 0.065(4) -0.005(3) 0.002(3) -0.009(3)
C4A 0.094(4) 0.101(6) 0.094(6) -0.018(4) -0.004(4) -0.019(4)
C2B 0.056(3) 0.079(5) 0.077(4) -0.004(4) -0.010(3) -0.004(3)
C11B 0.065(3) 0.085(4) 0.081(4) 0.006(3) -0.005(3) -0.001(3)
C9B 0.062(3) 0.076(4) 0.066(4) 0.001(3) -0.003(3) 0.001(3)
N2B 0.086(3) 0.084(4) 0.124(4) 0.043(3) -0.003(3) 0.009(3)
C7B 0.112(5) 0.113(6) 0.082(5) -0.022(5) -0.003(4) 0.017(5)
N2A 0.086(3) 0.141(4) 0.054(3) -0.013(3) -0.005(2) 0.010(3)
C14B 0.083(4) 0.097(5) 0.081(4) 0.003(4) 0.000(3) -0.005(3)
C4B 0.087(4) 0.092(6) 0.104(6) -0.023(4) -0.003(4) -0.002(4)
C13B 0.076(4) 0.099(5) 0.096(5) 0.012(4) 0.010(4) -0.004(3)
C14A 0.078(4) 0.087(4) 0.072(4) -0.004(3) -0.009(3) 0.005(3)
C12B 0.068(4) 0.084(4) 0.087(4) 0.000(3) -0.012(3) 0.002(3)
C13A 0.066(3) 0.103(5) 0.085(4) -0.007(4) -0.011(3) 0.002(3)
C12A 0.071(4) 0.083(4) 0.080(4) -0.012(3) 0.002(3) -0.014(3)
C5A 0.117(5) 0.117(7) 0.105(6) -0.040(6) 0.003(4) -0.017(5)
C6A 0.114(5) 0.091(6) 0.147(7) -0.056(6) 0.025(5) -0.023(4)
C6B 0.127(5) 0.133(7) 0.105(6) -0.054(6) -0.003(5) 0.028(5)
C5B 0.106(5) 0.097(6) 0.124(7) -0.034(6) -0.021(5) 0.020(4)
Cl1S 0.380(13) 0.363(13) 0.436(15) -0.242(12) -0.107(12) -0.010(10)
Cl2S 0.92(3) 0.214(9) 0.306(13) -0.007(8) 0.382(19) 0.005(14)
Cl3S 0.362(14) 0.267(11) 0.49(2) -0.058(11) 0.218(14) -0.077(9)
C1S 0.31(3) 0.43(4) 0.20(2) -0.19(3) 0.18(2) -0.23(3)

loop_
_atom_type_symbol
_atom_type_description
_atom_type_scat_dispersion_real
_atom_type_scat_dispersion_imag
_atom_type_scat_source
C C 0.0033 0.0016 'International Tables Vol C Tables 4.2.6.8 and 6.1.1.4'
H H 0.0000 0.0000 'International Tables Vol C Tables 4.2.6.8 and 6.1.1.4'
N N 0.0061 0.0033 'International Tables Vol C Tables 4.2.6.8 and 6.1.1.4'
O O 0.0106 0.0060 'International Tables Vol C Tables 4.2.6.8 and 6.1.1.4'
S S 0.1246 0.1234 'International Tables Vol C Tables 4.2.6.8 and 6.1.1.4'
Cl Cl 0.1484 0.1585 'International Tables Vol C Tables 4.2.6.8 and 6.1.1.4'

loop_
_geom_angle_atom_site_label_1
_geom_angle_atom_site_label_2
_geom_angle_atom_site_label_3
_geom_angle
O3A S1A O4A 117.6(3)
O3A S1A N2A 109.0(3)
O4A S1A N2A 108.5(3)
O3A S1A C11A 105.5(2)
O4A S1A C11A 107.9(3)
N2A S1A C11A 108.0(3)
O3B S1B N2B 112.9(3)
O3B S1B O4B 114.0(3)
N2B S1B O4B 108.5(3)
O3B S1B C11B 106.1(2)
N2B S1B C11B 107.9(3)
O4B S1B C11B 107.2(3)
C1A O2A H2A 109.5
C1B O2B H2B 109.5
C2A N1A C1A 114.7(5)
C2A N1A H1A 122.7
C1A N1A H1A 122.7
C2B N1B C1B 114.1(5)
C2B N1B H1B 123.0
C1B N1B H1B 123.0
C8A C3A C4A 121.9(6)
C8A C3A C2A 109.2(6)
C4A C3A C2A 128.9(6)
C4B C3B C8B 121.9(6)
C4B C3B C2B 130.1(6)
C8B C3B C2B 108.0(6)
C3A C8A C7A 121.1(6)
C3A C8A C1A 110.6(5)
C7A C8A C1A 128.2(6)
O1A C2A N1A 126.0(6)
O1A C2A C3A 127.8(6)
N1A C2A C3A 106.2(5)
O2A C1A N1A 111.2(4)
O2A C1A C8A 113.3(4)
N1A C1A C8A 99.3(4)
O2A C1A C9A 107.9(4)
N1A C1A C9A 111.8(4)
C8A C1A C9A 113.2(4)
C7B C8B C3B 120.4(6)
C7B C8B C1B 129.3(6)
C3B C8B C1B 110.3(6)
C9B C10B C11B 121.9(5)
C9B C10B H10B 119.1
C11B C10B H10B 119.1
C10A C11A C12A 119.1(5)
C10A C11A S1A 118.0(4)
C12A C11A S1A 122.9(4)
C9A C10A C11A 120.8(4)
C9A C10A H10A 119.6
C11A C10A H10A 119.6
C10A C9A C14A 119.8(4)
C10A C9A C1A 120.8(4)
C14A C9A C1A 119.3(4)
C8A C7A C6A 117.8(6)
C8A C7A H7A 121.1
C6A C7A H7A 121.1
O2B C1B N1B 111.6(4)
O2B C1B C9B 108.7(4)
N1B C1B C9B 111.9(4)
O2B C1B C8B 112.4(4)
N1B C1B C8B 100.0(4)
C9B C1B C8B 112.2(5)
C3A C4A C5A 118.3(6)
C3A C4A H4A 120.8
C5A C4A H4A 120.8
O1B C2B N1B 124.0(6)
O1B C2B C3B 128.3(6)
N1B C2B C3B 107.7(5)
C10B C11B C12B 117.1(5)
C10B C11B S1B 118.8(4)
C12B C11B S1B 124.0(4)
C10B C9B C14B 118.4(5)
C10B C9B C1B 121.1(4)
C14B C9B C1B 120.4(5)
S1B N2B H2BB 100.7
S1B N2B H2CB 128.5
H2BB N2B H2CB 130.7
C8B C7B C6B 117.7(7)
C8B C7B H7B 121.2
C6B C7B H7B 121.2
S1A N2A H2BA 131.4
S1A N2A H2CA 112.6
H2BA N2A H2CA 114.3
C13B C14B C9B 121.1(5)
C13B C14B H14B 119.4
C9B C14B H14B 119.4
C5B C4B C3B 117.4(7)
C5B C4B H4B 121.3
C3B C4B H4B 121.3
C12B C13B C14B 119.9(5)
C12B C13B H13B 120.1
C14B C13B H13B 120.1
C13A C14A C9A 120.2(5)
C13A C14A H14A 119.9
C9A C14A H14A 119.9
C13B C12B C11B 121.5(5)
C13B C12B Cl1B 117.7(4)
C11B C12B Cl1B 120.8(4)
C14A C13A C12A 120.6(5)
C14A C13A H13A 119.7
C12A C13A H13A 119.7
C13A C12A C11A 119.4(5)
C13A C12A Cl1A 118.0(4)
C11A C12A Cl1A 122.6(4)
C6A C5A C4A 120.3(7)
C6A C5A H5A 119.8
C4A C5A H5A 119.8
C5A C6A C7A 120.5(7)
C5A C6A H6A 119.7
C7A C6A H6A 119.7
C7B C6B C5B 121.1(7)
C7B C6B H6B 119.5
C5B C6B H6B 119.5
C4B C5B C6B 121.4(7)
C4B C5B H5B 119.3
C6B C5B H5B 119.3
Cl2S C1S Cl3S 129(2)
Cl2S C1S Cl1S 104.1(16)
Cl3S C1S Cl1S 102.9(14)
Cl2S C1S H1S 106.5
Cl3S C1S H1S 106.5
Cl1S C1S H1S 106.5

loop_
_geom_bond_atom_site_label_1
_geom_bond_atom_site_label_2
_geom_bond_distance
S1A O3A 1.416(3)
S1A O4A 1.464(4)
S1A N2A 1.590(4)
S1A C11A 1.778(5)
Cl1A C12A 1.724(5)
Cl1B C12B 1.742(5)
S1B O3B 1.435(4)
S1B N2B 1.536(5)
S1B O4B 1.537(5)
S1B C11B 1.762(5)
O2A C1A 1.411(5)
O2A H2A 0.8200
O1B C2B 1.250(6)
O1A C2A 1.227(6)
O2B C1B 1.406(5)
O2B H2B 0.8200
N1A C2A 1.349(6)
N1A C1A 1.479(6)
N1A H1A 0.8600
N1B C2B 1.352(6)
N1B C1B 1.470(6)
N1B H1B 0.8600
C3A C8A 1.364(7)
C3A C4A 1.382(7)
C3A C2A 1.465(7)
C3B C4B 1.376(7)
C3B C8B 1.385(7)
C3B C2B 1.460(7)
C8A C7A 1.368(7)
C8A C1A 1.524(7)
C1A C9A 1.530(6)
C8B C7B 1.376(7)
C8B C1B 1.532(7)
C10B C9B 1.380(6)
C10B C11B 1.400(6)
C10B H10B 0.9300
C11A C10A 1.384(6)
C11A C12A 1.407(6)
C10A C9A 1.375(6)
C10A H10A 0.9300
C9A C14A 1.387(6)
C7A C6A 1.420(8)
C7A H7A 0.9300
C1B C9B 1.504(6)
C4A C5A 1.383(8)
C4A H4A 0.9300
C11B C12B 1.403(7)
C9B C14B 1.383(6)
N2B H2BB 0.8306
N2B H2CB 0.8410
C7B C6B 1.383(8)
C7B H7B 0.9300
N2A H2BA 0.8462
N2A H2CA 0.9399
C14B C13B 1.377(7)
C14B H14B 0.9300
C4B C5B 1.363(8)
C4B H4B 0.9300
C13B C12B 1.357(7)
C13B H13B 0.9300
C14A C13A 1.372(6)
C14A H14A 0.9300
C13A C12A 1.381(6)
C13A H13A 0.9300
C5A C6A 1.380(8)
C5A H5A 0.9300
C6A H6A 0.9300
C6B C5B 1.385(9)
C6B H6B 0.9300
C5B H5B 0.9300
Cl1S C1S 1.69(3)
Cl2S C1S 1.47(2)
Cl3S C1S 1.53(2)
C1S H1S 0.9800

loop_
_geom_torsion_atom_site_label_1
_geom_torsion_atom_site_label_2
_geom_torsion_atom_site_label_3
_geom_torsion_atom_site_label_4
_geom_torsion
C4A C3A C8A C7A 0.5(8)
C2A C3A C8A C7A -178.4(4)
C4A C3A C8A C1A 178.2(5)
C2A C3A C8A C1A -0.8(6)
C1A N1A C2A O1A 179.4(4)
C1A N1A C2A C3A -0.2(5)
C8A C3A C2A O1A -178.9(5)
C4A C3A C2A O1A 2.2(9)
C8A C3A C2A N1A 0.6(5)
C4A C3A C2A N1A -178.3(5)
C2A N1A C1A O2A 119.4(5)
C2A N1A C1A C8A -0.2(5)
C2A N1A C1A C9A -119.9(5)
C3A C8A C1A O2A -117.4(5)
C7A C8A C1A O2A 60.0(7)
C3A C8A C1A N1A 0.6(5)
C7A C8A C1A N1A 178.1(5)
C3A C8A C1A C9A 119.3(5)
C7A C8A C1A C9A -63.3(7)
C4B C3B C8B C7B 2.4(8)
C2B C3B C8B C7B -178.8(5)
C4B C3B C8B C1B -178.8(5)
C2B C3B C8B C1B 0.1(5)
O3A S1A C11A C10A 11.9(5)
O4A S1A C11A C10A -114.6(5)
N2A S1A C11A C10A 128.4(5)
O3A S1A C11A C12A -170.5(5)
O4A S1A C11A C12A 63.0(6)
N2A S1A C11A C12A -54.0(6)
C12A C11A C10A C9A -0.5(8)
S1A C11A C10A C9A 177.2(4)
C11A C10A C9A C14A 1.4(8)
C11A C10A C9A C1A -173.6(5)
O2A C1A C9A C10A -23.0(7)
N1A C1A C9A C10A -145.6(5)
C8A C1A C9A C10A 103.2(6)
O2A C1A C9A C14A 162.0(5)
N1A C1A C9A C14A 39.4(7)
C8A C1A C9A C14A -71.8(6)
C3A C8A C7A C6A -0.6(8)
C1A C8A C7A C6A -177.8(5)
C2B N1B C1B O2B -118.4(5)
C2B N1B C1B C9B 119.6(5)
C2B N1B C1B C8B 0.7(5)
C7B C8B C1B O2B -63.3(7)
C3B C8B C1B O2B 118.0(5)
C7B C8B C1B N1B 178.3(5)
C3B C8B C1B N1B -0.4(5)
C7B C8B C1B C9B 59.6(7)
C3B C8B C1B C9B -119.1(5)
C8A C3A C4A C5A -1.1(8)
C2A C3A C4A C5A 177.6(5)
C1B N1B C2B O1B 179.6(4)
C1B N1B C2B C3B -0.7(5)
C4B C3B C2B O1B -1.3(9)
C8B C3B C2B O1B -180.0(5)
C4B C3B C2B N1B 179.1(5)
C8B C3B C2B N1B 0.4(5)
C9B C10B C11B C12B 0.7(9)
C9B C10B C11B S1B -176.7(5)
O3B S1B C11B C10B -5.8(6)
N2B S1B C11B C10B -127.0(5)
O4B S1B C11B C10B 116.4(5)
O3B S1B C11B C12B 177.0(5)
N2B S1B C11B C12B 55.8(6)
O4B S1B C11B C12B -60.9(6)
C11B C10B C9B C14B -2.0(9)
C11B C10B C9B C1B 174.5(6)
O2B C1B C9B C10B 24.1(8)
N1B C1B C9B C10B 147.7(5)
C8B C1B C9B C10B -100.8(6)
O2B C1B C9B C14B -159.4(5)
N1B C1B C9B C14B -35.8(8)
C8B C1B C9B C14B 75.6(7)
C3B C8B C7B C6B -1.6(9)
C1B C8B C7B C6B 179.8(5)
C10B C9B C14B C13B 1.0(9)
C1B C9B C14B C13B -175.5(6)
C8B C3B C4B C5B -1.6(8)
C2B C3B C4B C5B 179.8(5)
C9B C14B C13B C12B 1.3(10)
C10A C9A C14A C13A 0.1(9)
C1A C9A C14A C13A 175.1(5)
C14B C13B C12B C11B -2.7(10)
C14B C13B C12B Cl1B 177.1(5)
C10B C11B C12B C13B 1.7(9)
S1B C11B C12B C13B 179.0(5)
C10B C11B C12B Cl1B -178.1(4)
S1B C11B C12B Cl1B -0.8(8)
C9A C14A C13A C12A -2.5(9)
C14A C13A C12A C11A 3.4(9)
C14A C13A C12A Cl1A -175.3(5)
C10A C11A C12A C13A -1.9(9)
S1A C11A C12A C13A -179.5(5)
C10A C11A C12A Cl1A 176.7(4)
S1A C11A C12A Cl1A -0.8(7)
C3A C4A C5A C6A 1.9(9)
C4A C5A C6A C7A -2.0(10)
C8A C7A C6A C5A 1.4(9)
C8B C7B C6B C5B 0.3(10)
C3B C4B C5B C6B 0.3(9)
C7B C6B C5B C4B 0.4(10)
